data_1511695
loop_
_publ_author_name
'Peshev, P.'
'Gravereau, P.'
'Nikolov, V.'
'Pechev, S.'
'Chaminade, J.P.'
'Ivanova, D.'

_publ_section_title
;
 Na3 La9 O3 (B O3)8, a new oxyborate in the ternary system (Na2 O) - (La2
 O3) - (B2 O3) : preparation and crystal structure
;
_journal_name_full 'Solid State Sciences'
_journal_page_first 993
_journal_page_last 998
_journal_paper_doi 10.1016/S1293-2558(02)01344-4
_journal_volume 4
_journal_year 2002
_chemical_formula_sum 'B8 La9 Na3 O27'
_chemical_name_systematic 'Na3 La9 O3 (B O3)8'
_space_group_IT_number 189
_symmetry_space_group_name_Hall 'P -6 -2'
_symmetry_space_group_name_H-M 'P -6 2 m'
_cell_angle_alpha 90
_cell_angle_beta 90
_cell_angle_gamma 120
_cell_formula_units_Z 1
_cell_length_a 8.9033
_cell_length_b 8.9033
_cell_length_c 8.7131
_cell_volume 598.143
_citation_journal_id_ASTM SSSCFJ
_cod_data_source_file boron4-x_358.cif
_cod_data_source_block B8La9Na3O27
_cod_original_cell_volume 598.1435
_cod_database_code 1511695

loop_
_symmetry_equiv_pos_as_xyz
x,y,z
-x+y,-x,-z
-y,x-y,z
x,y,-z
-x+y,-x,z
-y,x-y,-z
y,x,z
x-y,-y,-z
-x,-x+y,z
y,x,-z
x-y,-y,z
-x,-x+y,-z

loop_
_atom_site_label
_atom_site_type_symbol
_atom_site_fract_x
_atom_site_fract_y
_atom_site_fract_z
_atom_site_occupancy
_atom_site_U_iso_or_equiv
O1 O-2 0.1558 0.1558 0.212 1 0.0
O4 O-2 0.2572 0 0.5 1 0.0
B3 B+3 0.6667 0.3333 0.3234 1 0.0
B1 B+3 0 0 0.2084 1 0.0
O2 O-2 0.5047 0.1824 0 1 0.0
La1 La+3 0.28323 0.28323 0.5 1 0.0
La2 La+3 0.34806 0 0.23333 1 0.0
Na1 Na+1 0.3366 0.3366 0 1 0.0
B2 B+3 0.6667 0.3333 0 1 0.0
O3 O-2 0.5129 0.3334 0.3171 1 0.0
